data_7239534
loop_
_publ_author_name
'Liang, Lixuan'
'Cao, Dan'
'Song, Jinhong'
'Huang, Haifeng'
'Wang, Kai'
'Bian, Chengming'
'Dong, Xiao'
'Zhou, Zhiming'

_publ_section_title
;
 Synthesis and characteristics of novel energetic salts based on
 bis(N-dinitroethyl)aminofurazan
;
_journal_issue 31
_journal_name_full 'Journal of Materials Chemistry A'
_journal_page_first 8857
_journal_paper_doi 10.1039/c3ta11784g
_journal_volume 1
_journal_year 2013
_chemical_formula_sum 'C8 H20 N14 O10'
_chemical_formula_weight 472.38
_space_group_IT_number 2
_space_group_name_Hall '-P 1'
_space_group_name_H-M_alt 'P -1'
_symmetry_cell_setting triclinic
_symmetry_space_group_name_H-M 'P -1'
_atom_sites_solution_hydrogens geom
_atom_sites_solution_primary direct
_atom_sites_solution_secondary difmap
_audit_creation_method SHELXL-97
_cell_angle_alpha 96.444(19)
_cell_angle_beta 101.750(11)
_cell_angle_gamma 101.692(13)
_cell_formula_units_Z 2
_cell_length_a 7.359(2)
_cell_length_b 9.487(3)
_cell_length_c 14.286(4)
_cell_measurement_reflns_used 2830
_cell_measurement_temperature 153(2)
_cell_measurement_theta_max 29.127
_cell_measurement_theta_min 2.462
_cell_volume 943.9(5)
_computing_cell_refinement 'CrystalClear (Rigaku Inc., 2008)'
_computing_data_collection 'CrystalClear (Rigaku Inc., 2008)'
_computing_data_reduction 'CrystalClear (Rigaku Inc., 2008)'
_computing_structure_refinement 'SHELXL-97 (Sheldrick, 1997)'
_computing_structure_solution 'SHELXS-97 (Sheldrick, 1990)'
_diffrn_ambient_temperature 153(2)
_diffrn_detector_area_resol_mean 28.5714
_diffrn_measured_fraction_theta_full 0.991
_diffrn_measured_fraction_theta_max 0.991
_diffrn_measurement_device_type AFC10/Saturn724+
_diffrn_measurement_method 'phi and omega scans'
_diffrn_radiation_monochromator graphite
_diffrn_radiation_source 'Rotating Anode'
_diffrn_radiation_type MoK\a
_diffrn_radiation_wavelength 0.71073
_diffrn_reflns_av_R_equivalents 0.0345
_diffrn_reflns_av_sigmaI/netI 0.0486
_diffrn_reflns_limit_h_max 10
_diffrn_reflns_limit_h_min -10
_diffrn_reflns_limit_k_max 12
_diffrn_reflns_limit_k_min -12
_diffrn_reflns_limit_l_max 19
_diffrn_reflns_limit_l_min -19
_diffrn_reflns_number 12783
_diffrn_reflns_theta_full 29.14
_diffrn_reflns_theta_max 29.14
_diffrn_reflns_theta_min 2.86
_diffrn_standards_decay_% 0
_diffrn_standards_interval_count 0
_diffrn_standards_interval_time 0
_diffrn_standards_number 0
_exptl_absorpt_coefficient_mu 0.149
_exptl_absorpt_correction_T_max 0.9896
_exptl_absorpt_correction_T_min 0.9455
_exptl_absorpt_correction_type Multi-scans
_exptl_crystal_colour Yellow
_exptl_crystal_density_diffrn 1.662
_exptl_crystal_density_method 'not measured'
_exptl_crystal_description Prism
_exptl_crystal_F_000 492
_exptl_crystal_size_max 0.38
_exptl_crystal_size_mid 0.23
_exptl_crystal_size_min 0.07
_refine_diff_density_max 0.903
_refine_diff_density_min -0.300
_refine_diff_density_rms 0.085
_refine_ls_extinction_method none
_refine_ls_goodness_of_fit_ref 1.004
_refine_ls_hydrogen_treatment mixed
_refine_ls_matrix_type full
_refine_ls_number_parameters 343
_refine_ls_number_reflns 5020
_refine_ls_number_restraints 0
_refine_ls_restrained_S_all 1.004
_refine_ls_R_factor_all 0.1041
_refine_ls_R_factor_gt 0.0681
_refine_ls_shift/su_max 0.001
_refine_ls_shift/su_mean 0.000
_refine_ls_structure_factor_coef Fsqd
_refine_ls_weighting_details 'calc w=1/[\s^2^(Fo^2^)+(0.0985P)^2^+0.6960P] where P=(Fo^2^+2Fc^2^)/3'
_refine_ls_weighting_scheme calc
_refine_ls_wR_factor_gt 0.1694
_refine_ls_wR_factor_ref 0.1961
_reflns_number_gt 3456
_reflns_number_total 5020
_reflns_threshold_expression >2sigma(I)
_cod_data_source_file c3ta11784g.txt
_cod_data_source_block bo2367
_cod_depositor_comments
;
The following automatic conversions were performed:

data item '_symmetry_cell_setting' value 'Triclinic' was changed to
'triclinic' in accordance with the
/home/saulius/struct/COD-crude-data/automatic-downloads/DataCite-retrospective/RSC/depositions/lib/dictionaries/cif_core.dic
dictionary named 'cif_core.dic' version 2.4.2 last updated on
2011-04-26.

Automatic conversion script
Id: cif_fix_values 6909 2019-04-08 15:41:33Z antanas 
;
_cod_original_sg_symbol_H-M P-1
_cod_database_code 7239534

loop_
_symmetry_equiv_pos_as_xyz
'x, y, z'
'-x, -y, -z'

loop_
_atom_site_label
_atom_site_type_symbol
_atom_site_fract_x
_atom_site_fract_y
_atom_site_fract_z
_atom_site_U_iso_or_equiv
_atom_site_adp_type
_atom_site_occupancy
_atom_site_symmetry_multiplicity
_atom_site_calc_flag
_atom_site_refinement_flags
O1 O 0.5752(3) 0.6287(2) 0.43063(14) 0.0315(5) Uani 1 1 d .
O2 O 1.2393(3) 1.18363(19) 0.76119(13) 0.0226(4) Uani 1 1 d .
O3 O 1.2337(3) 1.0828(2) 0.89059(12) 0.0226(4) Uani 1 1 d .
O4 O 0.9896(3) 0.83724(19) 0.87057(12) 0.0214(4) Uani 1 1 d .
O5 O 0.8047(2) 0.76189(19) 0.72605(13) 0.0206(4) Uani 1 1 d .
O6 O 1.2165(2) 0.74278(19) 0.28193(13) 0.0216(4) Uani 1 1 d .
O7 O 1.0275(3) 0.6760(2) 0.13768(13) 0.0223(4) Uani 1 1 d .
O8 O 0.7791(3) 0.4325(2) 0.11350(12) 0.0237(4) Uani 1 1 d .
O9 O 0.7732(2) 0.32299(18) 0.23920(12) 0.0188(4) Uani 1 1 d .
O10 O 1.3727(3) 0.7853(2) 0.60596(14) 0.0295(5) Uani 1 1 d .
H0A H 1.4708 0.7893 0.5827 0.035 Uiso 1 1 d R
H0B H 1.3500 0.7051 0.6281 0.035 Uiso 1 1 d R
C1 C 0.8783(3) 0.6528(3) 0.44491(17) 0.0179(5) Uani 1 1 d .
C2 C 0.8464(4) 0.7655(3) 0.51262(17) 0.0186(5) Uani 1 1 d .
C3 C 0.9424(3) 0.9800(3) 0.64179(16) 0.0171(5) Uani 1 1 d .
H3A H 0.8024 0.9675 0.6303 0.020 Uiso 1 1 calc R
H3B H 0.9966 1.0780 0.6285 0.020 Uiso 1 1 calc R
C4 C 1.0205(3) 0.9722(2) 0.74584(17) 0.0152(5) Uani 1 1 d .
C5 C 1.0719(3) 0.5219(3) 0.36213(16) 0.0158(5) Uani 1 1 d .
H5A H 1.0082 0.4258 0.3747 0.019 Uiso 1 1 calc R
H5B H 1.2095 0.5243 0.3709 0.019 Uiso 1 1 calc R
C6 C 0.9931(3) 0.5351(2) 0.25942(16) 0.0141(4) Uani 1 1 d .
C7 C 0.3582(3) 0.5052(3) 0.11400(17) 0.0153(5) Uani 1 1 d .
C8 C 0.3722(3) 0.0150(3) 0.12173(17) 0.0158(5) Uani 1 1 d .
N1 N 0.7144(3) 0.5695(3) 0.39611(16) 0.0252(5) Uani 1 1 d .
N2 N 0.6634(3) 0.7508(3) 0.50357(17) 0.0273(5) Uani 1 1 d .
N3 N 0.9842(3) 0.8699(2) 0.57419(15) 0.0173(4) Uani 1 1 d .
H3N H 1.109(4) 0.852(3) 0.571(2) 0.021 Uiso 1 1 d .
N4 N 1.1692(3) 1.0818(2) 0.80257(14) 0.0156(4) Uani 1 1 d .
N5 N 0.9391(3) 0.8550(2) 0.78434(14) 0.0157(4) Uani 1 1 d .
N6 N 1.0494(3) 0.6350(2) 0.43367(14) 0.0178(4) Uani 1 1 d .
H6N H 1.154(4) 0.704(3) 0.475(2) 0.021 Uiso 1 1 d .
N7 N 1.0788(3) 0.6541(2) 0.22292(14) 0.0153(4) Uani 1 1 d .
N8 N 0.8446(3) 0.4287(2) 0.20123(14) 0.0147(4) Uani 1 1 d .
N9 N 0.4125(3) 0.4832(3) 0.20494(16) 0.0213(5) Uani 1 1 d .
N10 N 0.2179(3) 0.4076(3) 0.05311(17) 0.0209(5) Uani 1 1 d .
N11 N 0.4437(3) 0.6237(2) 0.08500(17) 0.0218(5) Uani 1 1 d .
N12 N 0.4269(3) -0.0050(2) 0.21298(16) 0.0204(4) Uani 1 1 d .
N13 N 0.2418(3) -0.0869(2) 0.05894(17) 0.0211(5) Uani 1 1 d .
N14 N 0.4511(3) 0.1362(3) 0.09336(18) 0.0217(5) Uani 1 1 d .
H9A H 0.350(5) 0.397(4) 0.222(3) 0.044(10) Uiso 1 1 d .
H9B H 0.508(6) 0.549(4) 0.251(3) 0.051(11) Uiso 1 1 d .
H10A H 0.193(5) 0.417(4) 0.000(3) 0.040(11) Uiso 1 1 d .
H10B H 0.164(5) 0.335(4) 0.075(2) 0.030(9) Uiso 1 1 d .
H11A H 0.538(5) 0.670(4) 0.119(2) 0.028(9) Uiso 1 1 d .
H11B H 0.408(5) 0.640(4) 0.027(3) 0.033(9) Uiso 1 1 d .
H12A H 0.502(5) 0.071(4) 0.264(2) 0.030(8) Uiso 1 1 d .
H12B H 0.367(5) -0.094(4) 0.231(2) 0.037(9) Uiso 1 1 d .
H13A H 0.190(5) -0.151(4) 0.081(2) 0.028(9) Uiso 1 1 d .
H13B H 0.215(5) -0.071(4) -0.001(3) 0.043(10) Uiso 1 1 d .
H14A H 0.542(6) 0.189(4) 0.128(3) 0.047(11) Uiso 1 1 d .
H14B H 0.421(5) 0.149(4) 0.037(3) 0.045(11) Uiso 1 1 d .

loop_
_atom_site_aniso_label
_atom_site_aniso_U_11
_atom_site_aniso_U_22
_atom_site_aniso_U_33
_atom_site_aniso_U_23
_atom_site_aniso_U_13
_atom_site_aniso_U_12
O1 0.0169(9) 0.0420(12) 0.0282(10) -0.0102(9) 0.0010(7) 0.0031(8)
O2 0.0235(9) 0.0192(9) 0.0213(9) 0.0077(7) 0.0029(7) -0.0040(7)
O3 0.0253(9) 0.0228(9) 0.0140(8) 0.0045(7) -0.0027(7) -0.0012(7)
O4 0.0241(9) 0.0229(9) 0.0141(8) 0.0064(7) 0.0027(7) -0.0013(7)
O5 0.0185(8) 0.0176(8) 0.0200(9) 0.0002(7) 0.0018(7) -0.0045(7)
O6 0.0200(9) 0.0188(9) 0.0203(9) 0.0018(7) 0.0019(7) -0.0044(7)
O7 0.0249(9) 0.0236(9) 0.0160(9) 0.0077(7) 0.0028(7) -0.0007(7)
O8 0.0245(9) 0.0279(10) 0.0130(8) 0.0072(7) -0.0019(7) -0.0025(8)
O9 0.0194(8) 0.0162(8) 0.0177(9) 0.0055(7) 0.0029(7) -0.0030(7)
O10 0.0230(10) 0.0341(11) 0.0312(11) 0.0070(9) 0.0083(8) 0.0031(8)
C1 0.0186(11) 0.0196(12) 0.0136(11) 0.0053(9) 0.0022(9) 0.0006(9)
C2 0.0196(11) 0.0211(12) 0.0147(11) 0.0043(9) 0.0039(9) 0.0035(9)
C3 0.0212(11) 0.0152(11) 0.0142(11) 0.0030(9) 0.0031(9) 0.0034(9)
C4 0.0170(11) 0.0130(11) 0.0140(11) 0.0002(9) 0.0036(8) 0.0008(9)
C5 0.0161(10) 0.0173(11) 0.0127(11) 0.0020(9) 0.0008(8) 0.0034(9)
C6 0.0148(10) 0.0139(11) 0.0129(10) 0.0032(9) 0.0026(8) 0.0020(8)
C7 0.0144(10) 0.0164(11) 0.0152(11) 0.0006(9) 0.0039(8) 0.0043(9)
C8 0.0153(10) 0.0153(11) 0.0180(11) 0.0031(9) 0.0064(9) 0.0035(9)
N1 0.0189(10) 0.0324(12) 0.0214(11) -0.0004(10) 0.0044(8) 0.0022(9)
N2 0.0197(11) 0.0345(13) 0.0235(12) -0.0045(10) 0.0023(9) 0.0046(9)
N3 0.0177(9) 0.0170(10) 0.0164(10) -0.0003(8) 0.0052(8) 0.0025(8)
N4 0.0152(9) 0.0153(9) 0.0161(10) 0.0038(8) 0.0037(7) 0.0022(8)
N5 0.0151(9) 0.0177(10) 0.0139(9) 0.0027(8) 0.0040(7) 0.0024(8)
N6 0.0138(9) 0.0213(11) 0.0139(10) -0.0032(8) 0.0012(7) -0.0010(8)
N7 0.0147(9) 0.0144(9) 0.0166(10) 0.0013(8) 0.0040(7) 0.0032(7)
N8 0.0149(9) 0.0148(9) 0.0138(9) 0.0038(8) 0.0028(7) 0.0015(7)
N9 0.0211(10) 0.0244(12) 0.0143(10) 0.0025(9) 0.0003(8) 0.0003(9)
N10 0.0223(11) 0.0199(11) 0.0149(11) 0.0054(9) -0.0002(8) -0.0048(9)
N11 0.0197(11) 0.0206(11) 0.0193(11) 0.0040(9) -0.0004(9) -0.0041(9)
N12 0.0234(11) 0.0194(11) 0.0173(10) 0.0046(9) 0.0038(8) 0.0023(9)
N13 0.0240(11) 0.0171(11) 0.0178(11) 0.0054(9) 0.0022(9) -0.0038(9)
N14 0.0207(11) 0.0205(11) 0.0181(11) 0.0049(9) -0.0007(9) -0.0043(9)

loop_
_atom_type_symbol
_atom_type_description
_atom_type_scat_dispersion_real
_atom_type_scat_dispersion_imag
_atom_type_scat_source
C C 0.0033 0.0016 'International Tables Vol C Tables 4.2.6.8 and 6.1.1.4'
H H 0.0000 0.0000 'International Tables Vol C Tables 4.2.6.8 and 6.1.1.4'
N N 0.0061 0.0033 'International Tables Vol C Tables 4.2.6.8 and 6.1.1.4'
O O 0.0106 0.0060 'International Tables Vol C Tables 4.2.6.8 and 6.1.1.4'

loop_
_geom_angle_atom_site_label_1
_geom_angle_atom_site_label_2
_geom_angle_atom_site_label_3
_geom_angle
N1 O1 N2 110.24(18)
H0A O10 H0B 108.5
N1 C1 N6 124.7(2)
N1 C1 C2 109.7(2)
N6 C1 C2 125.6(2)
N2 C2 N3 125.6(2)
N2 C2 C1 109.1(2)
N3 C2 C1 125.3(2)
N3 C3 C4 113.38(19)
N3 C3 H3A 108.9
C4 C3 H3A 108.9
N3 C3 H3B 108.9
C4 C3 H3B 108.9
H3A C3 H3B 107.7
N5 C4 N4 120.8(2)
N5 C4 C3 118.5(2)
N4 C4 C3 120.7(2)
N6 C5 C6 114.64(19)
N6 C5 H5A 108.6
C6 C5 H5A 108.6
N6 C5 H5B 108.6
C6 C5 H5B 108.6
H5A C5 H5B 107.6
N8 C6 N7 120.8(2)
N8 C6 C5 120.9(2)
N7 C6 C5 118.18(19)
N10 C7 N11 120.4(2)
N10 C7 N9 119.3(2)
N11 C7 N9 120.3(2)
N13 C8 N14 119.9(2)
N13 C8 N12 120.1(2)
N14 C8 N12 120.0(2)
C1 N1 O1 105.2(2)
C2 N2 O1 105.7(2)
C2 N3 C3 122.6(2)
C2 N3 H3N 109.6(17)
C3 N3 H3N 127.4(17)
O3 N4 O2 120.17(19)
O3 N4 C4 122.9(2)
O2 N4 C4 116.94(19)
O4 N5 O5 120.12(19)
O4 N5 C4 124.51(19)
O5 N5 C4 115.37(19)
C1 N6 C5 122.9(2)
C1 N6 H6N 114.1(18)
C5 N6 H6N 122.9(18)
O7 N7 O6 120.47(19)
O7 N7 C6 124.09(19)
O6 N7 C6 115.44(19)
O8 N8 O9 119.44(18)
O8 N8 C6 123.04(19)
O9 N8 C6 117.52(19)
C7 N9 H9A 117(2)
C7 N9 H9B 123(2)
H9A N9 H9B 120(3)
C7 N10 H10A 119(3)
C7 N10 H10B 117(2)
H10A N10 H10B 124(3)
C7 N11 H11A 117(2)
C7 N11 H11B 121(2)
H11A N11 H11B 121(3)
C8 N12 H12A 123.9(19)
C8 N12 H12B 118(2)
H12A N12 H12B 117(3)
C8 N13 H13A 116(2)
C8 N13 H13B 117(2)
H13A N13 H13B 127(3)
C8 N14 H14A 119(3)
C8 N14 H14B 121(3)
H14A N14 H14B 119(4)

loop_
_geom_bond_atom_site_label_1
_geom_bond_atom_site_label_2
_geom_bond_distance
O1 N1 1.409(3)
O1 N2 1.414(3)
O2 N4 1.265(3)
O3 N4 1.249(3)
O4 N5 1.253(3)
O5 N5 1.264(3)
O6 N7 1.262(3)
O7 N7 1.253(3)
O8 N8 1.255(2)
O9 N8 1.265(3)
O10 H0A 0.8500
O10 H0B 0.8546
C1 N1 1.309(3)
C1 N6 1.342(3)
C1 C2 1.448(3)
C2 N2 1.303(3)
C2 N3 1.348(3)
C3 N3 1.464(3)
C3 C4 1.496(3)
C3 H3A 0.9900
C3 H3B 0.9900
C4 N5 1.378(3)
C4 N4 1.387(3)
C5 N6 1.455(3)
C5 C6 1.493(3)
C5 H5A 0.9900
C5 H5B 0.9900
C6 N8 1.378(3)
C6 N7 1.386(3)
C7 N10 1.321(3)
C7 N11 1.325(3)
C7 N9 1.332(3)
C8 N13 1.319(3)
C8 N14 1.324(3)
C8 N12 1.330(3)
N3 H3N 0.97(3)
N6 H6N 0.94(3)
N9 H9A 0.93(4)
N9 H9B 0.93(4)
N10 H10A 0.76(4)
N10 H10B 0.84(4)
N11 H11A 0.78(3)
N11 H11B 0.86(4)
N12 H12A 0.96(3)
N12 H12B 0.96(4)
N13 H13A 0.78(4)
N13 H13B 0.87(4)
N14 H14A 0.79(4)
N14 H14B 0.81(4)

loop_
_geom_torsion_atom_site_label_1
_geom_torsion_atom_site_label_2
_geom_torsion_atom_site_label_3
_geom_torsion_atom_site_label_4
_geom_torsion
N1 C1 C2 N2 -0.8(3)
N6 C1 C2 N2 179.6(2)
N1 C1 C2 N3 -180.0(2)
N6 C1 C2 N3 0.4(4)
N3 C3 C4 N5 -69.8(3)
N3 C3 C4 N4 111.3(2)
N6 C5 C6 N8 -116.7(2)
N6 C5 C6 N7 66.0(3)
N6 C1 N1 O1 -179.5(2)
C2 C1 N1 O1 0.9(3)
N2 O1 N1 C1 -0.7(3)
N3 C2 N2 O1 179.5(2)
C1 C2 N2 O1 0.3(3)
N1 O1 N2 C2 0.3(3)
N2 C2 N3 C3 1.6(4)
C1 C2 N3 C3 -179.3(2)
C4 C3 N3 C2 117.4(2)
N5 C4 N4 O3 -1.8(3)
C3 C4 N4 O3 177.1(2)
N5 C4 N4 O2 178.2(2)
C3 C4 N4 O2 -2.9(3)
N4 C4 N5 O4 0.1(3)
C3 C4 N5 O4 -178.9(2)
N4 C4 N5 O5 180.0(2)
C3 C4 N5 O5 1.0(3)
N1 C1 N6 C5 2.3(4)
C2 C1 N6 C5 -178.1(2)
C6 C5 N6 C1 63.2(3)
N8 C6 N7 O7 1.6(3)
C5 C6 N7 O7 178.9(2)
N8 C6 N7 O6 -178.3(2)
C5 C6 N7 O6 -1.0(3)
N7 C6 N8 O8 0.2(3)
C5 C6 N8 O8 -177.0(2)
N7 C6 N8 O9 179.9(2)
C5 C6 N8 O9 2.7(3)
